data_7106354
loop_
_publ_author_name
'Venu Srinivas'
'K. V. Sajna'
'K. C. Kumara Swamy'

_publ_section_title
;
 To stay as allene or go further? Synthesis of novel
 phosphono-heterocycles and polycyclics via propargyl alcohols
;
_journal_name_full Chem.Commun.
_journal_page_first 5629
_journal_paper_doi 10.1039/c1cc10230c
_journal_volume 47
_journal_year 2011
_chemical_formula_moiety 'C44 H47 O7 P, 2(C2 H3 N)'
_chemical_formula_sum 'C48 H53 N2 O7 P'
_chemical_formula_weight 800.89
_chemical_name_systematic
;
?
;
_space_group_IT_number 2
_symmetry_cell_setting triclinic
_symmetry_space_group_name_Hall '-P 1'
_symmetry_space_group_name_H-M 'P -1'
_atom_sites_solution_hydrogens geom
_atom_sites_solution_primary direct
_atom_sites_solution_secondary difmap
_audit_creation_method SHELXL-97
_cell_angle_alpha 69.432(14)
_cell_angle_beta 84.421(13)
_cell_angle_gamma 76.489(14)
_cell_formula_units_Z 2
_cell_length_a 9.7058(15)
_cell_length_b 14.241(2)
_cell_length_c 16.630(2)
_cell_measurement_reflns_used 2014
_cell_measurement_temperature 100(2)
_cell_measurement_theta_max 29.0189
_cell_measurement_theta_min 2.9185
_cell_volume 2092.2(6)
_computing_cell_refinement 'CrysAlisPro, Oxford Diffraction Ltd.'
_computing_data_collection 'CrysAlisPro, Oxford Diffraction Ltd.'
_computing_data_reduction 'CrysAlisPro, Oxford Diffraction Ltd.'
_computing_structure_refinement 'SHELXL-97 (Sheldrick, 1997)'
_computing_structure_solution 'SHELXS-97 (Sheldrick, 1990)'
_diffrn_ambient_temperature 100(2)
_diffrn_measured_fraction_theta_full 0.983
_diffrn_measured_fraction_theta_max 0.983
_diffrn_measurement_device_type 'Xcalibur, Eos, Gemini'
_diffrn_measurement_method '\w scans'
_diffrn_radiation_monochromator graphite
_diffrn_radiation_source 'fine-focus sealed tube'
_diffrn_radiation_type MoK\a
_diffrn_radiation_wavelength 0.71073
_diffrn_reflns_av_R_equivalents 0.0607
_diffrn_reflns_av_sigmaI/netI 0.1130
_diffrn_reflns_limit_h_max 11
_diffrn_reflns_limit_h_min -11
_diffrn_reflns_limit_k_max 13
_diffrn_reflns_limit_k_min -16
_diffrn_reflns_limit_l_max 18
_diffrn_reflns_limit_l_min -19
_diffrn_reflns_number 14140
_diffrn_reflns_theta_full 25.00
_diffrn_reflns_theta_max 25.00
_diffrn_reflns_theta_min 2.92
_diffrn_standards_decay_% none
_diffrn_standards_interval_count 'not applicable'
_diffrn_standards_interval_time 'not applicable'
_diffrn_standards_number 'not applicable'
_exptl_absorpt_coefficient_mu 0.121
_exptl_absorpt_correction_T_max 0.976
_exptl_absorpt_correction_T_min 0.966
_exptl_absorpt_correction_type multi-scan
_exptl_absorpt_process_details 'CrysAlisPro, Oxford Diffraction Ltd.'
_exptl_crystal_colour colorless
_exptl_crystal_density_diffrn 1.271
_exptl_crystal_density_method 'not measured'
_exptl_crystal_description blocks
_exptl_crystal_F_000 852
_exptl_crystal_size_max 0.32
_exptl_crystal_size_mid 0.24
_exptl_crystal_size_min 0.20
_refine_diff_density_max 0.305
_refine_diff_density_min -0.284
_refine_diff_density_rms 0.050
_refine_ls_extinction_method none
_refine_ls_goodness_of_fit_ref 0.854
_refine_ls_hydrogen_treatment constr
_refine_ls_matrix_type full
_refine_ls_number_parameters 535
_refine_ls_number_reflns 7245
_refine_ls_number_restraints 0
_refine_ls_restrained_S_all 0.854
_refine_ls_R_factor_all 0.0819
_refine_ls_R_factor_gt 0.0419
_refine_ls_shift/su_max 0.000
_refine_ls_shift/su_mean 0.000
_refine_ls_structure_factor_coef Fsqd
_refine_ls_weighting_details 'calc w=1/[\s^2^(Fo^2^)+(0.0273P)^2^+0.0000P] where P=(Fo^2^+2Fc^2^)/3'
_refine_ls_weighting_scheme calc
_refine_ls_wR_factor_gt 0.0760
_refine_ls_wR_factor_ref 0.0816
_reflns_number_gt 4389
_reflns_number_total 7245
_reflns_threshold_expression >2sigma(I)
_cod_data_source_file c1cc10230c.txt
_cod_data_source_block compound-30
_cod_original_cell_volume 2092.2(5)
_cod_original_sg_symbol_H-M P-1
_cod_database_code 7106354
_d_diffrn_standards_number 'not applicable'

loop_
_symmetry_equiv_pos_as_xyz
'x, y, z'
'-x, -y, -z'

loop_
_atom_site_label
_atom_site_type_symbol
_atom_site_fract_x
_atom_site_fract_y
_atom_site_fract_z
_atom_site_U_iso_or_equiv
_atom_site_adp_type
_atom_site_occupancy
_atom_site_symmetry_multiplicity
_atom_site_calc_flag
_atom_site_refinement_flags
_atom_site_disorder_assembly
_atom_site_disorder_group
P1 P 0.13189(6) 0.38822(5) 0.25263(4) 0.01275(14) Uani 1 1 d . . .
O1 O 0.29921(13) 0.36983(11) 0.26348(9) 0.0127(3) Uani 1 1 d . . .
O2 O 0.05067(13) 0.45929(11) 0.30529(8) 0.0115(3) Uani 1 1 d . . .
O3 O 0.08157(14) 0.29381(11) 0.27100(9) 0.0160(4) Uani 1 1 d . . .
O4 O -0.02681(15) 0.89342(12) 0.13674(10) 0.0221(4) Uani 1 1 d . . .
O5 O -0.16501(14) 0.78284(12) 0.15089(10) 0.0203(4) Uani 1 1 d . . .
O6 O -0.12976(15) 0.89360(12) -0.04328(10) 0.0205(4) Uani 1 1 d . . .
O7 O 0.05877(14) 0.79710(11) -0.08813(9) 0.0176(4) Uani 1 1 d . . .
C1 C 0.3786(2) 0.29141(17) 0.33247(14) 0.0134(5) Uani 1 1 d . . .
C2 C 0.4741(2) 0.20818(17) 0.31775(14) 0.0155(5) Uani 1 1 d . . .
C3 C 0.5518(2) 0.13858(17) 0.38917(15) 0.0182(5) Uani 1 1 d . . .
H3 H 0.6168 0.0805 0.3824 0.022 Uiso 1 1 calc R . .
C4 C 0.5389(2) 0.14987(17) 0.46968(15) 0.0185(5) Uani 1 1 d . . .
C5 C 0.4456(2) 0.23499(18) 0.47938(14) 0.0176(5) Uani 1 1 d . . .
H5 H 0.4362 0.2441 0.5337 0.021 Uiso 1 1 calc R . .
C6 C 0.3650(2) 0.30753(17) 0.41122(14) 0.0137(5) Uani 1 1 d . . .
C7 C 0.2700(2) 0.40300(17) 0.42242(14) 0.0143(5) Uani 1 1 d . . .
H7A H 0.2660 0.4602 0.3670 0.017 Uiso 1 1 calc R . .
H7B H 0.3131 0.4216 0.4647 0.017 Uiso 1 1 calc R . .
C8 C 0.1198(2) 0.39201(16) 0.45214(13) 0.0117(5) Uani 1 1 d . . .
C9 C 0.0876(2) 0.35530(17) 0.53902(14) 0.0152(5) Uani 1 1 d . . .
H9 H 0.1611 0.3347 0.5794 0.018 Uiso 1 1 calc R . .
C10 C -0.0495(2) 0.34781(17) 0.56864(14) 0.0142(5) Uani 1 1 d . . .
C11 C -0.1545(2) 0.38032(17) 0.50814(14) 0.0143(5) Uani 1 1 d . . .
H11 H -0.2486 0.3760 0.5282 0.017 Uiso 1 1 calc R . .
C12 C -0.1310(2) 0.41922(17) 0.41899(14) 0.0136(5) Uani 1 1 d . . .
C13 C 0.0113(2) 0.42047(16) 0.39384(13) 0.0120(5) Uani 1 1 d . . .
C14 C 0.5022(2) 0.19364(17) 0.22951(14) 0.0156(5) Uani 1 1 d . . .
C15 C 0.5593(2) 0.28406(18) 0.16579(14) 0.0215(6) Uani 1 1 d . . .
H15A H 0.4880 0.3478 0.1579 0.032 Uiso 1 1 calc R . .
H15B H 0.5804 0.2732 0.1105 0.032 Uiso 1 1 calc R . .
H15C H 0.6460 0.2891 0.1882 0.032 Uiso 1 1 calc R . .
C16 C 0.3680(2) 0.18315(19) 0.19435(15) 0.0239(6) Uani 1 1 d . . .
H16A H 0.3270 0.1298 0.2380 0.036 Uiso 1 1 calc R . .
H16B H 0.3926 0.1642 0.1427 0.036 Uiso 1 1 calc R . .
H16C H 0.2990 0.2487 0.1799 0.036 Uiso 1 1 calc R . .
C17 C 0.6153(2) 0.09533(18) 0.23479(15) 0.0245(6) Uani 1 1 d . . .
H17A H 0.7030 0.0982 0.2576 0.037 Uiso 1 1 calc R . .
H17B H 0.6340 0.0903 0.1773 0.037 Uiso 1 1 calc R . .
H17C H 0.5807 0.0351 0.2728 0.037 Uiso 1 1 calc R . .
C18 C 0.6314(2) 0.07312(19) 0.54261(16) 0.0298(6) Uani 1 1 d . . .
H18A H 0.7221 0.0933 0.5398 0.045 Uiso 1 1 calc R . .
H18B H 0.6482 0.0048 0.5377 0.045 Uiso 1 1 calc R . .
H18C H 0.5836 0.0717 0.5976 0.045 Uiso 1 1 calc R . .
C19 C -0.0822(2) 0.30831(18) 0.66349(14) 0.0205(6) Uani 1 1 d . . .
H19A H -0.1849 0.3244 0.6731 0.031 Uiso 1 1 calc R . .
H19B H -0.0361 0.3410 0.6930 0.031 Uiso 1 1 calc R . .
H19C H -0.0469 0.2338 0.6860 0.031 Uiso 1 1 calc R . .
C20 C -0.2561(2) 0.45745(18) 0.35703(14) 0.0153(5) Uani 1 1 d . . .
C21 C -0.3992(2) 0.47635(19) 0.40379(14) 0.0208(6) Uani 1 1 d . . .
H21A H -0.4133 0.4117 0.4472 0.031 Uiso 1 1 calc R . .
H21B H -0.4759 0.5028 0.3622 0.031 Uiso 1 1 calc R . .
H21C H -0.3996 0.5266 0.4318 0.031 Uiso 1 1 calc R . .
C22 C -0.2478(2) 0.56008(18) 0.28647(14) 0.0206(6) Uani 1 1 d . . .
H22A H -0.3350 0.5864 0.2532 0.031 Uiso 1 1 calc R . .
H22B H -0.1664 0.5499 0.2484 0.031 Uiso 1 1 calc R . .
H22C H -0.2368 0.6096 0.3128 0.031 Uiso 1 1 calc R . .
C23 C -0.2589(2) 0.37560(19) 0.31703(15) 0.0244(6) Uani 1 1 d . . .
H23A H -0.2744 0.3127 0.3624 0.037 Uiso 1 1 calc R . .
H23B H -0.1682 0.3608 0.2876 0.037 Uiso 1 1 calc R . .
H23C H -0.3358 0.4011 0.2757 0.037 Uiso 1 1 calc R . .
C24 C 0.1185(2) 0.47810(16) 0.14413(13) 0.0126(5) Uani 1 1 d . . .
H24 H 0.1862 0.4457 0.1073 0.015 Uiso 1 1 calc R . .
C25 C -0.0279(2) 0.50545(17) 0.10698(13) 0.0126(5) Uani 1 1 d . . .
C26 C -0.0725(2) 0.61204(17) 0.07402(13) 0.0129(5) Uani 1 1 d . . .
C27 C 0.0403(2) 0.65739(17) 0.08857(13) 0.0115(5) Uani 1 1 d . . .
C28 C 0.0421(2) 0.77052(17) 0.06134(13) 0.0130(5) Uani 1 1 d . . .
C29 C 0.1930(2) 0.78716(17) 0.05969(13) 0.0131(5) Uani 1 1 d . . .
C30 C 0.2191(2) 0.88462(18) 0.01551(14) 0.0179(5) Uani 1 1 d . . .
H30 H 0.1444 0.9381 -0.0146 0.021 Uiso 1 1 calc R . .
C31 C 0.3521(2) 0.90492(18) 0.01476(14) 0.0191(6) Uani 1 1 d . . .
H31 H 0.3687 0.9715 -0.0163 0.023 Uiso 1 1 calc R . .
C32 C 0.4611(2) 0.82712(18) 0.05976(15) 0.0203(6) Uani 1 1 d . . .
H32 H 0.5525 0.8403 0.0602 0.024 Uiso 1 1 calc R . .
C33 C 0.4355(2) 0.73016(18) 0.10401(14) 0.0175(5) Uani 1 1 d . . .
H33 H 0.5103 0.6772 0.1349 0.021 Uiso 1 1 calc R . .
C34 C 0.3024(2) 0.70853(17) 0.10427(13) 0.0136(5) Uani 1 1 d . . .
C35 C 0.2834(2) 0.60033(17) 0.15138(14) 0.0158(5) Uani 1 1 d . . .
H35A H 0.3642 0.5515 0.1371 0.019 Uiso 1 1 calc R . .
H35B H 0.2842 0.5864 0.2140 0.019 Uiso 1 1 calc R . .
C36 C 0.1484(2) 0.58252(17) 0.12923(13) 0.0116(5) Uani 1 1 d . . .
C37 C -0.1107(2) 0.44139(18) 0.10093(13) 0.0165(5) Uani 1 1 d . . .
H37 H -0.0792 0.3689 0.1231 0.020 Uiso 1 1 calc R . .
C38 C -0.2418(2) 0.48625(18) 0.06142(13) 0.0171(5) Uani 1 1 d . . .
H38 H -0.3009 0.4437 0.0571 0.021 Uiso 1 1 calc R . .
C39 C -0.2869(2) 0.59173(18) 0.02845(14) 0.0182(5) Uani 1 1 d . . .
H39 H -0.3764 0.6205 0.0017 0.022 Uiso 1 1 calc R . .
C40 C -0.2035(2) 0.65666(18) 0.03375(13) 0.0159(5) Uani 1 1 d . . .
H40 H -0.2347 0.7291 0.0107 0.019 Uiso 1 1 calc R . .
C41 C -0.0522(2) 0.82342(18) 0.12066(14) 0.0149(5) Uani 1 1 d . . .
C42 C -0.2613(2) 0.83286(19) 0.20364(15) 0.0241(6) Uani 1 1 d . . .
H42A H -0.2109 0.8283 0.2536 0.036 Uiso 1 1 calc R . .
H42B H -0.3413 0.7988 0.2230 0.036 Uiso 1 1 calc R . .
H42C H -0.2964 0.9052 0.1698 0.036 Uiso 1 1 calc R . .
C43 C -0.0217(2) 0.82890(17) -0.02881(14) 0.0144(5) Uani 1 1 d . . .
C44 C 0.0137(2) 0.85340(18) -0.17633(14) 0.0218(6) Uani 1 1 d . . .
H44A H -0.0844 0.8498 -0.1818 0.033 Uiso 1 1 calc R . .
H44B H 0.0754 0.8230 -0.2150 0.033 Uiso 1 1 calc R . .
H44C H 0.0198 0.9253 -0.1915 0.033 Uiso 1 1 calc R . .
N1 N 0.0418(3) 0.0378(2) 0.62294(16) 0.0602(8) Uani 1 1 d . . .
C45 C 0.0635(3) 0.1458(2) 0.46222(16) 0.0371(7) Uani 1 1 d . . .
H45A H -0.0094 0.2094 0.4483 0.056 Uiso 1 1 calc R . .
H45B H 0.0509 0.1061 0.4269 0.056 Uiso 1 1 calc R . .
H45C H 0.1575 0.1625 0.4506 0.056 Uiso 1 1 calc R . .
C46 C 0.0511(3) 0.0856(2) 0.55257(18) 0.0338(7) Uani 1 1 d . . .
N2 N 0.4426(2) 0.75597(19) 0.32481(15) 0.0411(6) Uani 1 1 d . . .
C47 C 0.2586(2) 0.9111(2) 0.23127(16) 0.0316(7) Uani 1 1 d . . .
H47A H 0.1919 0.9399 0.2691 0.047 Uiso 1 1 calc R . .
H47B H 0.2066 0.8883 0.1965 0.047 Uiso 1 1 calc R . .
H47C H 0.3077 0.9636 0.1935 0.047 Uiso 1 1 calc R . .
C48 C 0.3624(2) 0.8235(2) 0.28331(16) 0.0252(6) Uani 1 1 d . . .

loop_
_atom_site_aniso_label
_atom_site_aniso_U_11
_atom_site_aniso_U_22
_atom_site_aniso_U_33
_atom_site_aniso_U_23
_atom_site_aniso_U_13
_atom_site_aniso_U_12
P1 0.0137(3) 0.0124(4) 0.0104(3) -0.0033(3) 0.0010(2) -0.0009(3)
O1 0.0102(8) 0.0130(9) 0.0123(8) -0.0032(7) -0.0002(6) 0.0007(7)
O2 0.0131(8) 0.0107(9) 0.0083(8) -0.0022(7) 0.0026(6) -0.0006(6)
O3 0.0175(8) 0.0131(9) 0.0175(9) -0.0040(7) 0.0000(7) -0.0055(7)
O4 0.0251(9) 0.0198(11) 0.0258(10) -0.0137(8) 0.0018(7) -0.0047(8)
O5 0.0178(9) 0.0177(10) 0.0264(10) -0.0114(8) 0.0077(7) -0.0030(7)
O6 0.0190(9) 0.0160(10) 0.0206(9) -0.0036(8) -0.0054(7) 0.0053(7)
O7 0.0209(9) 0.0180(10) 0.0117(9) -0.0042(7) -0.0024(7) -0.0007(7)
C1 0.0115(12) 0.0127(14) 0.0131(12) -0.0004(10) -0.0010(9) -0.0029(10)
C2 0.0123(12) 0.0142(14) 0.0203(13) -0.0046(11) 0.0001(10) -0.0055(10)
C3 0.0123(12) 0.0140(14) 0.0272(14) -0.0079(12) -0.0018(10) 0.0015(10)
C4 0.0178(13) 0.0128(14) 0.0217(14) -0.0023(11) -0.0036(10) -0.0014(10)
C5 0.0150(13) 0.0224(15) 0.0163(13) -0.0068(11) 0.0014(10) -0.0058(11)
C6 0.0066(12) 0.0150(14) 0.0209(13) -0.0069(11) 0.0010(9) -0.0046(10)
C7 0.0125(13) 0.0155(14) 0.0155(13) -0.0055(11) -0.0009(9) -0.0037(10)
C8 0.0120(12) 0.0076(13) 0.0162(13) -0.0064(10) 0.0014(10) -0.0008(9)
C9 0.0157(13) 0.0157(14) 0.0157(13) -0.0071(11) -0.0053(10) -0.0015(10)
C10 0.0212(13) 0.0094(13) 0.0119(12) -0.0034(10) -0.0001(10) -0.0034(10)
C11 0.0127(12) 0.0149(14) 0.0171(13) -0.0080(11) 0.0040(10) -0.0041(10)
C12 0.0147(13) 0.0119(13) 0.0170(13) -0.0080(11) 0.0024(10) -0.0045(10)
C13 0.0172(13) 0.0094(13) 0.0100(12) -0.0040(10) 0.0047(9) -0.0049(10)
C14 0.0141(13) 0.0140(14) 0.0182(13) -0.0061(11) 0.0015(10) -0.0018(10)
C15 0.0216(13) 0.0216(15) 0.0190(14) -0.0057(12) 0.0024(10) -0.0032(11)
C16 0.0227(14) 0.0275(16) 0.0267(15) -0.0172(13) 0.0004(11) -0.0033(11)
C17 0.0248(14) 0.0194(16) 0.0256(15) -0.0085(12) 0.0032(11) 0.0021(11)
C18 0.0350(16) 0.0199(16) 0.0283(15) -0.0046(13) -0.0103(12) 0.0044(12)
C19 0.0216(13) 0.0236(16) 0.0144(13) -0.0044(11) 0.0024(10) -0.0057(11)
C20 0.0116(12) 0.0227(15) 0.0133(12) -0.0075(11) 0.0025(9) -0.0057(10)
C21 0.0137(13) 0.0304(16) 0.0187(13) -0.0107(12) 0.0014(10) -0.0021(11)
C22 0.0132(13) 0.0259(16) 0.0181(13) -0.0034(12) -0.0031(10) -0.0008(11)
C23 0.0232(14) 0.0314(17) 0.0252(15) -0.0158(13) -0.0012(11) -0.0086(12)
C24 0.0163(13) 0.0106(13) 0.0085(12) -0.0022(10) 0.0030(9) -0.0012(10)
C25 0.0137(13) 0.0141(14) 0.0099(12) -0.0053(10) 0.0006(9) -0.0009(10)
C26 0.0134(13) 0.0150(14) 0.0096(12) -0.0055(10) 0.0033(9) -0.0012(10)
C27 0.0141(12) 0.0121(13) 0.0094(12) -0.0050(10) 0.0033(9) -0.0039(10)
C28 0.0128(13) 0.0115(13) 0.0134(12) -0.0039(10) -0.0023(9) 0.0003(10)
C29 0.0146(13) 0.0143(14) 0.0113(12) -0.0047(10) -0.0008(9) -0.0041(10)
C30 0.0205(14) 0.0161(14) 0.0155(13) -0.0054(11) -0.0024(10) 0.0001(10)
C31 0.0233(14) 0.0144(15) 0.0208(14) -0.0049(11) 0.0013(11) -0.0084(11)
C32 0.0181(13) 0.0194(15) 0.0254(14) -0.0080(12) -0.0013(11) -0.0067(11)
C33 0.0171(14) 0.0166(14) 0.0176(13) -0.0063(11) -0.0045(10) 0.0010(10)
C34 0.0145(13) 0.0161(14) 0.0113(12) -0.0060(11) 0.0026(9) -0.0044(10)
C35 0.0148(13) 0.0160(14) 0.0132(12) -0.0033(11) -0.0002(9) 0.0004(10)
C36 0.0131(13) 0.0130(14) 0.0075(12) -0.0035(10) 0.0020(9) -0.0017(10)
C37 0.0238(14) 0.0145(14) 0.0115(12) -0.0052(11) 0.0025(10) -0.0045(11)
C38 0.0205(14) 0.0215(15) 0.0127(13) -0.0072(11) 0.0024(10) -0.0095(11)
C39 0.0173(13) 0.0248(16) 0.0123(12) -0.0070(11) -0.0006(10) -0.0032(11)
C40 0.0209(14) 0.0126(14) 0.0116(12) -0.0024(10) 0.0009(10) -0.0022(11)
C41 0.0148(13) 0.0124(14) 0.0137(13) -0.0011(10) -0.0053(10) 0.0011(10)
C42 0.0215(14) 0.0257(16) 0.0231(14) -0.0116(12) 0.0065(11) 0.0015(11)
C43 0.0175(13) 0.0118(14) 0.0157(13) -0.0045(11) 0.0015(10) -0.0074(11)
C44 0.0280(14) 0.0239(16) 0.0127(13) -0.0035(11) -0.0027(10) -0.0072(11)
N1 0.0764(19) 0.053(2) 0.0329(17) 0.0028(15) 0.0045(14) -0.0098(15)
C45 0.0576(18) 0.0180(17) 0.0273(16) -0.0012(13) 0.0011(13) -0.0031(13)
C46 0.0395(17) 0.0242(17) 0.0336(18) -0.0073(14) 0.0009(13) -0.0036(13)
N2 0.0340(14) 0.0471(18) 0.0368(15) -0.0161(14) -0.0025(11) 0.0050(13)
C47 0.0329(15) 0.0295(18) 0.0295(16) -0.0078(14) -0.0050(12) -0.0031(13)
C48 0.0224(15) 0.0313(18) 0.0247(15) -0.0134(13) 0.0032(12) -0.0063(13)

loop_
_atom_type_symbol
_atom_type_description
_atom_type_scat_dispersion_real
_atom_type_scat_dispersion_imag
_atom_type_scat_source
C C 0.0033 0.0016 'International Tables Vol C Tables 4.2.6.8 and 6.1.1.4'
H H 0.0000 0.0000 'International Tables Vol C Tables 4.2.6.8 and 6.1.1.4'
N N 0.0061 0.0033 'International Tables Vol C Tables 4.2.6.8 and 6.1.1.4'
O O 0.0106 0.0060 'International Tables Vol C Tables 4.2.6.8 and 6.1.1.4'
P P 0.1023 0.0942 'International Tables Vol C Tables 4.2.6.8 and 6.1.1.4'

loop_
_geom_angle_atom_site_label_1
_geom_angle_atom_site_label_2
_geom_angle_atom_site_label_3
_geom_angle
_geom_angle_site_symmetry_1
_geom_angle_site_symmetry_3
_geom_angle_publ_flag
O3 P1 O2 114.07(8) . . ?
O3 P1 O1 113.72(8) . . ?
O2 P1 O1 109.43(7) . . ?
O3 P1 C24 118.16(9) . . ?
O2 P1 C24 101.44(9) . . ?
O1 P1 C24 98.33(9) . . ?
C1 O1 P1 124.72(13) . . ?
C13 O2 P1 123.45(13) . . ?
C41 O5 C42 114.56(17) . . ?
C43 O7 C44 114.94(17) . . ?
C6 C1 C2 123.2(2) . . ?
C6 C1 O1 116.36(19) . . ?
C2 C1 O1 120.20(19) . . ?
C3 C2 C1 115.3(2) . . ?
C3 C2 C14 120.1(2) . . ?
C1 C2 C14 124.5(2) . . ?
C4 C3 C2 123.6(2) . . ?
C4 C3 H3 118.2 . . ?
C2 C3 H3 118.2 . . ?
C5 C4 C3 118.3(2) . . ?
C5 C4 C18 121.5(2) . . ?
C3 C4 C18 120.1(2) . . ?
C4 C5 C6 121.4(2) . . ?
C4 C5 H5 119.3 . . ?
C6 C5 H5 119.3 . . ?
C5 C6 C1 118.2(2) . . ?
C5 C6 C7 120.13(19) . . ?
C1 C6 C7 121.6(2) . . ?
C6 C7 C8 114.37(17) . . ?
C6 C7 H7A 108.7 . . ?
C8 C7 H7A 108.7 . . ?
C6 C7 H7B 108.7 . . ?
C8 C7 H7B 108.7 . . ?
H7A C7 H7B 107.6 . . ?
C9 C8 C13 118.52(18) . . ?
C9 C8 C7 119.98(18) . . ?
C13 C8 C7 121.48(19) . . ?
C8 C9 C10 121.61(19) . . ?
C8 C9 H9 119.2 . . ?
C10 C9 H9 119.2 . . ?
C11 C10 C9 117.6(2) . . ?
C11 C10 C19 121.64(18) . . ?
C9 C10 C19 120.69(19) . . ?
C10 C11 C12 124.29(19) . . ?
C10 C11 H11 117.9 . . ?
C12 C11 H11 117.9 . . ?
C11 C12 C13 114.72(19) . . ?
C11 C12 C20 120.31(17) . . ?
C13 C12 C20 124.97(19) . . ?
C8 C13 C12 123.09(19) . . ?
C8 C13 O2 115.88(17) . . ?
C12 C13 O2 120.87(18) . . ?
C15 C14 C16 110.17(19) . . ?
C15 C14 C2 109.80(17) . . ?
C16 C14 C2 111.71(16) . . ?
C15 C14 C17 106.85(17) . . ?
C16 C14 C17 106.52(17) . . ?
C2 C14 C17 111.64(18) . . ?
C14 C15 H15A 109.5 . . ?
C14 C15 H15B 109.5 . . ?
H15A C15 H15B 109.5 . . ?
C14 C15 H15C 109.5 . . ?
H15A C15 H15C 109.5 . . ?
H15B C15 H15C 109.5 . . ?
C14 C16 H16A 109.5 . . ?
C14 C16 H16B 109.5 . . ?
H16A C16 H16B 109.5 . . ?
C14 C16 H16C 109.5 . . ?
H16A C16 H16C 109.5 . . ?
H16B C16 H16C 109.5 . . ?
C14 C17 H17A 109.5 . . ?
C14 C17 H17B 109.5 . . ?
H17A C17 H17B 109.5 . . ?
C14 C17 H17C 109.5 . . ?
H17A C17 H17C 109.5 . . ?
H17B C17 H17C 109.5 . . ?
C4 C18 H18A 109.5 . . ?
C4 C18 H18B 109.5 . . ?
H18A C18 H18B 109.5 . . ?
C4 C18 H18C 109.5 . . ?
H18A C18 H18C 109.5 . . ?
H18B C18 H18C 109.5 . . ?
C10 C19 H19A 109.5 . . ?
C10 C19 H19B 109.5 . . ?
H19A C19 H19B 109.5 . . ?
C10 C19 H19C 109.5 . . ?
H19A C19 H19C 109.5 . . ?
H19B C19 H19C 109.5 . . ?
C22 C20 C23 110.34(18) . . ?
C22 C20 C21 105.90(19) . . ?
C23 C20 C21 107.45(17) . . ?
C22 C20 C12 111.88(16) . . ?
C23 C20 C12 109.41(18) . . ?
C21 C20 C12 111.74(17) . . ?
C20 C21 H21A 109.5 . . ?
C20 C21 H21B 109.5 . . ?
H21A C21 H21B 109.5 . . ?
C20 C21 H21C 109.5 . . ?
H21A C21 H21C 109.5 . . ?
H21B C21 H21C 109.5 . . ?
C20 C22 H22A 109.5 . . ?
C20 C22 H22B 109.5 . . ?
H22A C22 H22B 109.5 . . ?
C20 C22 H22C 109.5 . . ?
H22A C22 H22C 109.5 . . ?
H22B C22 H22C 109.5 . . ?
C20 C23 H23A 109.5 . . ?
C20 C23 H23B 109.5 . . ?
H23A C23 H23B 109.5 . . ?
C20 C23 H23C 109.5 . . ?
H23A C23 H23C 109.5 . . ?
H23B C23 H23C 109.5 . . ?
C36 C24 C25 102.31(17) . . ?
C36 C24 P1 117.32(14) . . ?
C25 C24 P1 113.58(14) . . ?
C36 C24 H24 107.7 . . ?
C25 C24 H24 107.7 . . ?
P1 C24 H24 107.7 . . ?
C37 C25 C26 121.45(19) . . ?
C37 C25 C24 129.2(2) . . ?
C26 C25 C24 109.29(17) . . ?
C25 C26 C40 120.23(18) . . ?
C25 C26 C27 107.97(18) . . ?
C40 C26 C27 131.8(2) . . ?
C36 C27 C26 109.79(19) . . ?
C36 C27 C28 122.93(18) . . ?
C26 C27 C28 127.27(18) . . ?
C27 C28 C29 111.55(18) . . ?
C27 C28 C43 110.52(17) . . ?
C29 C28 C43 108.80(17) . . ?
C27 C28 C41 112.24(17) . . ?
C29 C28 C41 108.76(17) . . ?
C43 C28 C41 104.69(17) . . ?
C30 C29 C34 119.54(19) . . ?
C30 C29 C28 118.81(19) . . ?
C34 C29 C28 121.59(19) . . ?
C31 C30 C29 121.2(2) . . ?
C31 C30 H30 119.4 . . ?
C29 C30 H30 119.4 . . ?
C30 C31 C32 119.4(2) . . ?
C30 C31 H31 120.3 . . ?
C32 C31 H31 120.3 . . ?
C33 C32 C31 119.6(2) . . ?
C33 C32 H32 120.2 . . ?
C31 C32 H32 120.2 . . ?
C32 C33 C34 121.5(2) . . ?
C32 C33 H33 119.3 . . ?
C34 C33 H33 119.3 . . ?
C29 C34 C33 118.8(2) . . ?
C29 C34 C35 122.60(18) . . ?
C33 C34 C35 118.6(2) . . ?
C36 C35 C34 112.51(18) . . ?
C36 C35 H35A 109.1 . . ?
C34 C35 H35A 109.1 . . ?
C36 C35 H35B 109.1 . . ?
C34 C35 H35B 109.1 . . ?
H35A C35 H35B 107.8 . . ?
C27 C36 C35 124.5(2) . . ?
C27 C36 C24 110.62(18) . . ?
C35 C36 C24 124.79(19) . . ?
C25 C37 C38 118.1(2) . . ?
C25 C37 H37 120.9 . . ?
C38 C37 H37 120.9 . . ?
C39 C38 C37 120.93(19) . . ?
C39 C38 H38 119.5 . . ?
C37 C38 H38 119.5 . . ?
C38 C39 C40 121.2(2) . . ?
C38 C39 H39 119.4 . . ?
C40 C39 H39 119.4 . . ?
C39 C40 C26 118.1(2) . . ?
C39 C40 H40 121.0 . . ?
C26 C40 H40 121.0 . . ?
O4 C41 O5 124.1(2) . . ?
O4 C41 C28 123.81(19) . . ?
O5 C41 C28 112.12(18) . . ?
O5 C42 H42A 109.5 . . ?
O5 C42 H42B 109.5 . . ?
H42A C42 H42B 109.5 . . ?
O5 C42 H42C 109.5 . . ?
H42A C42 H42C 109.5 . . ?
H42B C42 H42C 109.5 . . ?
O6 C43 O7 124.8(2) . . ?
O6 C43 C28 124.4(2) . . ?
O7 C43 C28 110.75(18) . . ?
O7 C44 H44A 109.5 . . ?
O7 C44 H44B 109.5 . . ?
H44A C44 H44B 109.5 . . ?
O7 C44 H44C 109.5 . . ?
H44A C44 H44C 109.5 . . ?
H44B C44 H44C 109.5 . . ?
C46 C45 H45A 109.5 . . ?
C46 C45 H45B 109.5 . . ?
H45A C45 H45B 109.5 . . ?
C46 C45 H45C 109.5 . . ?
H45A C45 H45C 109.5 . . ?
H45B C45 H45C 109.5 . . ?
N1 C46 C45 179.4(4) . . ?
C48 C47 H47A 109.5 . . ?
C48 C47 H47B 109.5 . . ?
H47A C47 H47B 109.5 . . ?
C48 C47 H47C 109.5 . . ?
H47A C47 H47C 109.5 . . ?
H47B C47 H47C 109.5 . . ?
N2 C48 C47 179.0(3) . . ?

loop_
_geom_bond_atom_site_label_1
_geom_bond_atom_site_label_2
_geom_bond_distance
_geom_bond_site_symmetry_2
_geom_bond_publ_flag
P1 O3 1.4590(14) . ?
P1 O2 1.5901(14) . ?
P1 O1 1.6011(14) . ?
P1 C24 1.804(2) . ?
O1 C1 1.424(2) . ?
O2 C13 1.427(2) . ?
O4 C41 1.200(2) . ?
O5 C41 1.330(2) . ?
O5 C42 1.456(2) . ?
O6 C43 1.203(2) . ?
O7 C43 1.337(2) . ?
O7 C44 1.456(2) . ?
C1 C6 1.396(3) . ?
C1 C2 1.404(3) . ?
C2 C3 1.400(3) . ?
C2 C14 1.543(3) . ?
C3 C4 1.394(3) . ?
C3 H3 0.9500 . ?
C4 C5 1.383(3) . ?
C4 C18 1.514(3) . ?
C5 C6 1.391(3) . ?
C5 H5 0.9500 . ?
C6 C7 1.514(3) . ?
C7 C8 1.519(3) . ?
C7 H7A 0.9900 . ?
C7 H7B 0.9900 . ?
C8 C9 1.384(3) . ?
C8 C13 1.391(3) . ?
C9 C10 1.387(3) . ?
C9 H9 0.9500 . ?
C10 C11 1.385(3) . ?
C10 C19 1.506(3) . ?
C11 C12 1.405(3) . ?
C11 H11 0.9500 . ?
C12 C13 1.406(3) . ?
C12 C20 1.540(3) . ?
C14 C15 1.532(3) . ?
C14 C16 1.537(3) . ?
C14 C17 1.545(3) . ?
C15 H15A 0.9800 . ?
C15 H15B 0.9800 . ?
C15 H15C 0.9800 . ?
C16 H16A 0.9800 . ?
C16 H16B 0.9800 . ?
C16 H16C 0.9800 . ?
C17 H17A 0.9800 . ?
C17 H17B 0.9800 . ?
C17 H17C 0.9800 . ?
C18 H18A 0.9800 . ?
C18 H18B 0.9800 . ?
C18 H18C 0.9800 . ?
C19 H19A 0.9800 . ?
C19 H19B 0.9800 . ?
C19 H19C 0.9800 . ?
C20 C22 1.533(3) . ?
C20 C23 1.538(3) . ?
C20 C21 1.540(3) . ?
C21 H21A 0.9800 . ?
C21 H21B 0.9800 . ?
C21 H21C 0.9800 . ?
C22 H22A 0.9800 . ?
C22 H22B 0.9800 . ?
C22 H22C 0.9800 . ?
C23 H23A 0.9800 . ?
C23 H23B 0.9800 . ?
C23 H23C 0.9800 . ?
C24 C36 1.512(3) . ?
C24 C25 1.515(3) . ?
C24 H24 1.0000 . ?
C25 C37 1.382(3) . ?
C25 C26 1.395(3) . ?
C26 C40 1.399(3) . ?
C26 C27 1.472(3) . ?
C27 C36 1.343(3) . ?
C27 C28 1.517(3) . ?
C28 C29 1.534(3) . ?
C28 C43 1.545(3) . ?
C28 C41 1.550(3) . ?
C29 C30 1.394(3) . ?
C29 C34 1.395(3) . ?
C30 C31 1.385(3) . ?
C30 H30 0.9500 . ?
C31 C32 1.389(3) . ?
C31 H31 0.9500 . ?
C32 C33 1.386(3) . ?
C32 H32 0.9500 . ?
C33 C34 1.396(3) . ?
C33 H33 0.9500 . ?
C34 C35 1.510(3) . ?
C35 C36 1.493(3) . ?
C35 H35A 0.9900 . ?
C35 H35B 0.9900 . ?
C37 C38 1.395(3) . ?
C37 H37 0.9500 . ?
C38 C39 1.382(3) . ?
C38 H38 0.9500 . ?
C39 C40 1.392(3) . ?
C39 H39 0.9500 . ?
C40 H40 0.9500 . ?
C42 H42A 0.9800 . ?
C42 H42B 0.9800 . ?
C42 H42C 0.9800 . ?
C44 H44A 0.9800 . ?
C44 H44B 0.9800 . ?
C44 H44C 0.9800 . ?
N1 C46 1.135(3) . ?
C45 C46 1.455(4) . ?
C45 H45A 0.9800 . ?
C45 H45B 0.9800 . ?
C45 H45C 0.9800 . ?
N2 C48 1.139(3) . ?
C47 C48 1.464(3) . ?
C47 H47A 0.9800 . ?
C47 H47B 0.9800 . ?
C47 H47C 0.9800 . ?
